data_7043570
loop_
_publ_author_name
'Maiwald, Martin Maximilian'
'Wagner, Anna Tessa'
'Kratsch, Jochen'
'Skerencak-Frech, Andrej'
'Trumm, Michael'
'Geist, Andreas'
'Roesky, Peter'
'Panak, Petra J.'

_publ_section_title
;
 4,4'-Di-tert-butyl-6-(1H-tetrazol-5-yl)-2,2'-bipyridine: Modification of
 a Highly Selective N-Donor Ligand for the Separation of Trivalent
 Actinides from Lanthanides
;
_journal_name_full 'Dalton Trans.'
_journal_paper_doi 10.1039/C7DT01864A
_journal_year 2017
_chemical_absolute_configuration rmad
_chemical_formula_moiety 'N O3, C19 H25 N6'
_chemical_formula_sum 'C19 H25 N7 O3'
_chemical_formula_weight 399.46
_space_group_crystal_system monoclinic
_space_group_IT_number 14
_space_group_name_Hall '-P 2yn'
_space_group_name_H-M_alt 'P 1 21/n 1'
_symmetry_space_group_name_Hall '-P 2yn'
_symmetry_space_group_name_H-M 'P 1 21/n 1'
_atom_sites_solution_hydrogens geom
_audit_creation_date 2015-04-20
_audit_creation_method
;
Olex2 1.2
(compiled 2015.01.26 svn.r3150 for OlexSys, GUI svn.r4998)
;
_audit_update_record
;
2017-05-17 deposited with the CCDC.
2017-07-11 downloaded from the CCDC.
;
_cell_angle_alpha 90
_cell_angle_beta 98.60(3)
_cell_angle_gamma 90
_cell_formula_units_Z 4
_cell_length_a 10.986(2)
_cell_length_b 14.179(3)
_cell_length_c 13.626(3)
_cell_measurement_reflns_used 11173
_cell_measurement_temperature 200.0
_cell_measurement_theta_max 29.15
_cell_measurement_theta_min 2.08
_cell_volume 2098.7(8)
_computing_cell_refinement 'STOE X-AREA, PLATON (A.L.Spek, 2005)'
_computing_data_collection 'STOE X-AREA'
_computing_data_reduction 'STOE X-RED, PLATON (A.L.Spek, 2005)'
_computing_molecular_graphics 'Diamond 2/3, Olex2 (Dolomanov et al., 2009)'
_computing_publication_material 'MS Word, Olex2 (Dolomanov et al., 2009)'
_computing_structure_refinement 'SHELXL-2014/7 (Sheldrick, 2014)'
_computing_structure_solution 'SHELXS-2014/7 (Sheldrick, 2014)'
_diffrn_ambient_temperature 200
_diffrn_detector 'image plate (34cm diameter)'
_diffrn_detector_area_resol_mean 6.67
_diffrn_detector_type 'STOE image plate'
_diffrn_measured_fraction_theta_full 0.999
_diffrn_measured_fraction_theta_max 0.998
_diffrn_measurement_device 'two-circle goniometer'
_diffrn_measurement_device_type 'STOE IPDS 2'
_diffrn_measurement_method '\w scans'
_diffrn_radiation_collimation '0.5mm monocapillary'
_diffrn_radiation_monochromator 'plane graphite'
_diffrn_radiation_type MoK\a
_diffrn_radiation_wavelength 0.71073
_diffrn_reflns_av_R_equivalents 0.0667
_diffrn_reflns_av_unetI/netI 0.0490
_diffrn_reflns_Laue_measured_fraction_full 0.999
_diffrn_reflns_Laue_measured_fraction_max 0.998
_diffrn_reflns_limit_h_max 13
_diffrn_reflns_limit_h_min -13
_diffrn_reflns_limit_k_max 17
_diffrn_reflns_limit_k_min -17
_diffrn_reflns_limit_l_max 16
_diffrn_reflns_limit_l_min -16
_diffrn_reflns_number 21511
_diffrn_reflns_point_group_measured_fraction_full 0.999
_diffrn_reflns_point_group_measured_fraction_max 0.998
_diffrn_reflns_theta_full 25.242
_diffrn_reflns_theta_max 26.010
_diffrn_reflns_theta_min 2.085
_diffrn_source 'sealed tube, 12x0.4mm long-fine focus'
_exptl_absorpt_coefficient_mu 0.089
_exptl_absorpt_correction_T_max 0.9907
_exptl_absorpt_correction_T_min 0.9826
_exptl_absorpt_correction_type integration
_exptl_absorpt_process_details 'STOE X-RED & X-SHAPE'
_exptl_crystal_colour colourless
_exptl_crystal_colour_primary colourless
_exptl_crystal_density_diffrn 1.264
_exptl_crystal_description prism
_exptl_crystal_F_000 848
_exptl_crystal_size_max 0.226
_exptl_crystal_size_mid 0.179
_exptl_crystal_size_min 0.129
_refine_diff_density_max 0.240
_refine_diff_density_min -0.249
_refine_diff_density_rms 0.042
_refine_ls_extinction_method none
_refine_ls_goodness_of_fit_ref 1.037
_refine_ls_hydrogen_treatment constr
_refine_ls_matrix_type full
_refine_ls_number_parameters 268
_refine_ls_number_reflns 4121
_refine_ls_number_restraints 0
_refine_ls_restrained_S_all 1.037
_refine_ls_R_factor_all 0.0989
_refine_ls_R_factor_gt 0.0591
_refine_ls_shift/su_max 0.000
_refine_ls_shift/su_mean 0.000
_refine_ls_structure_factor_coef Fsqd
_refine_ls_weighting_details 'w=1/[\s^2^(Fo^2^)+(0.0661P)^2^+0.3792P] where P=(Fo^2^+2Fc^2^)/3'
_refine_ls_weighting_scheme calc
_refine_ls_wR_factor_gt 0.1261
_refine_ls_wR_factor_ref 0.1402
_reflns_Friedel_coverage 0.000
_reflns_number_gt 2780
_reflns_number_total 4121
_reflns_threshold_expression 'I > 2\s(I)'
_cod_data_source_file c7dt01864a2.cif
_cod_data_source_block HN4tBubipy
_cod_original_cell_volume 2098.7(7)
_cod_database_code 7043570
_shelxl_version_number 2014/7
_shelx_space_group_comment
;
The symmetry employed for this shelxl refinement is uniquely defined
by the following loop, which should always be used as a source of
symmetry information in preference to the above space-group names.
They are only intended as comments.
;
_olex2_refinement_description
;
1. Fixed Uiso
 At 1.2 times of:
  All C(H) groups, All N(H) groups
 At 1.5 times of:
  All C(H,H,H) groups
2.a Aromatic/amide H refined with riding coordinates:
 N2(H2), N3(H3), C2(H2a), C4(H4), C7(H7), C9(H9), C10(H10)
2.b Idealised Me refined as rotating group:
 C13(H13a,H13b,H13c), C14(H14a,H14b,H14c), C15(H15a,H15b,H15c), C17(H17a,H17b,
 H17c), C18(H18a,H18b,H18c), C19(H19a,H19b,H19c)
;
_shelx_shelxl_version_number 2014/7
_olex2_submission_special_instructions 'No special instructions were received'

loop_
_space_group_symop_operation_xyz
'x, y, z'
'-x+1/2, y+1/2, -z+1/2'
'-x, -y, -z'
'x-1/2, -y-1/2, z-1/2'

loop_
_atom_site_label
_atom_site_type_symbol
_atom_site_fract_x
_atom_site_fract_y
_atom_site_fract_z
_atom_site_U_iso_or_equiv
_atom_site_adp_type
_atom_site_occupancy
_atom_site_site_symmetry_order
_atom_site_calc_flag
_atom_site_refinement_flags_posn
O1 O 0.71898(19) 0.04986(15) 0.69330(17) 0.0640(6) Uani 1 1 d .
O2 O 0.7671(3) 0.0229(2) 0.8485(2) 0.0950(9) Uani 1 1 d .
O3 O 0.8617(2) 0.12924(16) 0.77982(19) 0.0751(7) Uani 1 1 d .
N1 N 0.48144(17) 0.10577(13) 0.57181(14) 0.0335(4) Uani 1 1 d .
N2 N 0.67772(17) 0.21251(13) 0.57598(15) 0.0346(5) Uani 1 1 d .
H2 H 0.6729 0.1609 0.6111 0.042 Uiso 1 1 calc R
N3 N 0.5121(2) -0.05322(14) 0.69500(16) 0.0431(5) Uani 1 1 d .
H3 H 0.5789 -0.0182 0.7010 0.052 Uiso 1 1 calc R
N4 N 0.4994(2) -0.13566(15) 0.74325(18) 0.0508(6) Uani 1 1 d .
N5 N 0.3876(2) -0.16410(15) 0.71397(18) 0.0505(6) Uani 1 1 d .
N6 N 0.3265(2) -0.10256(14) 0.64731(16) 0.0438(5) Uani 1 1 d .
N7 N 0.78125(16) 0.07139(13) 0.77207(14) 0.0300(4) Uani 1 1 d .
C1 C 0.4642(2) 0.18347(15) 0.51481(17) 0.0317(5) Uani 1 1 d .
C2 C 0.3512(2) 0.20669(16) 0.46031(18) 0.0339(5) Uani 1 1 d .
H2A H 0.3431 0.2625 0.4214 0.041 Uiso 1 1 calc R
C3 C 0.2494(2) 0.14833(16) 0.46255(18) 0.0340(5) Uani 1 1 d .
C4 C 0.2682(2) 0.06724(16) 0.52090(18) 0.0360(5) Uani 1 1 d .
H4 H 0.2022 0.0247 0.5246 0.043 Uiso 1 1 calc R
C5 C 0.3839(2) 0.04941(15) 0.57342(17) 0.0328(5) Uani 1 1 d .
C6 C 0.5770(2) 0.24195(16) 0.51462(17) 0.0317(5) Uani 1 1 d .
C7 C 0.5864(2) 0.32037(15) 0.45712(17) 0.0321(5) Uani 1 1 d .
H7 H 0.5161 0.3415 0.4135 0.038 Uiso 1 1 calc R
C8 C 0.6975(2) 0.36984(15) 0.46153(18) 0.0328(5) Uani 1 1 d .
C9 C 0.7966(2) 0.33780(17) 0.52924(19) 0.0389(6) Uani 1 1 d .
H9 H 0.8728 0.3707 0.5366 0.047 Uiso 1 1 calc R
C10 C 0.7844(2) 0.25903(18) 0.5852(2) 0.0408(6) Uani 1 1 d .
H10 H 0.8525 0.2374 0.6309 0.049 Uiso 1 1 calc R
C11 C 0.4062(2) -0.03449(15) 0.63720(18) 0.0347(5) Uani 1 1 d .
C12 C 0.1237(2) 0.17479(17) 0.4047(2) 0.0420(6) Uani 1 1 d .
C13 C 0.1362(3) 0.1842(2) 0.2937(2) 0.0591(8) Uani 1 1 d .
H13A H 0.1978 0.2325 0.2857 0.089 Uiso 1 1 calc GR
H13B H 0.0567 0.2024 0.2560 0.089 Uiso 1 1 calc GR
H13C H 0.1622 0.1236 0.2690 0.089 Uiso 1 1 calc GR
C14 C 0.0859(3) 0.2703(2) 0.4425(3) 0.0696(10) Uani 1 1 d .
H14A H 0.0809 0.2659 0.5136 0.104 Uiso 1 1 calc GR
H14B H 0.0053 0.2884 0.4064 0.104 Uiso 1 1 calc GR
H14C H 0.1471 0.3180 0.4317 0.104 Uiso 1 1 calc GR
C15 C 0.0260(3) 0.1012(3) 0.4153(3) 0.0811(12) Uani 1 1 d .
H15A H 0.0527 0.0398 0.3933 0.122 Uiso 1 1 calc GR
H15B H -0.0516 0.1193 0.3744 0.122 Uiso 1 1 calc GR
H15C H 0.0138 0.0970 0.4850 0.122 Uiso 1 1 calc GR
C16 C 0.7078(2) 0.45277(16) 0.39132(19) 0.0380(6) Uani 1 1 d .
C17 C 0.6852(3) 0.4152(2) 0.2845(2) 0.0546(7) Uani 1 1 d .
H17A H 0.7464 0.3666 0.2766 0.082 Uiso 1 1 calc GR
H17B H 0.6925 0.4671 0.2382 0.082 Uiso 1 1 calc GR
H17C H 0.6024 0.3880 0.2706 0.082 Uiso 1 1 calc GR
C18 C 0.6105(3) 0.52743(18) 0.4050(2) 0.0495(7) Uani 1 1 d .
H18A H 0.5282 0.4999 0.3886 0.074 Uiso 1 1 calc GR
H18B H 0.6185 0.5811 0.3610 0.074 Uiso 1 1 calc GR
H18C H 0.6228 0.5490 0.4741 0.074 Uiso 1 1 calc GR
C19 C 0.8352(2) 0.4993(2) 0.4113(2) 0.0519(7) Uani 1 1 d .
H19A H 0.8533 0.5177 0.4813 0.078 Uiso 1 1 calc GR
H19B H 0.8361 0.5554 0.3693 0.078 Uiso 1 1 calc GR
H19C H 0.8977 0.4546 0.3960 0.078 Uiso 1 1 calc GR

loop_
_atom_site_aniso_label
_atom_site_aniso_U_11
_atom_site_aniso_U_22
_atom_site_aniso_U_33
_atom_site_aniso_U_23
_atom_site_aniso_U_13
_atom_site_aniso_U_12
O1 0.0631(13) 0.0603(13) 0.0621(14) 0.0114(10) -0.0117(10) -0.0085(10)
O2 0.117(2) 0.106(2) 0.0595(17) 0.0136(15) 0.0045(15) -0.0010(17)
O3 0.0748(15) 0.0633(14) 0.0771(17) -0.0074(12) -0.0211(12) -0.0005(12)
N1 0.0381(10) 0.0288(10) 0.0352(11) -0.0005(8) 0.0107(8) 0.0034(8)
N2 0.0353(11) 0.0326(10) 0.0368(12) 0.0034(8) 0.0081(9) -0.0008(8)
N3 0.0525(13) 0.0342(11) 0.0444(13) 0.0062(9) 0.0132(10) 0.0050(10)
N4 0.0721(17) 0.0343(11) 0.0476(14) 0.0104(10) 0.0141(12) 0.0125(11)
N5 0.0742(17) 0.0313(11) 0.0493(14) 0.0046(10) 0.0194(12) 0.0016(11)
N6 0.0616(14) 0.0277(10) 0.0451(13) 0.0015(9) 0.0178(10) -0.0021(10)
N7 0.0282(9) 0.0291(10) 0.0284(11) -0.0074(8) -0.0098(8) 0.0019(8)
C1 0.0370(12) 0.0276(11) 0.0325(12) -0.0016(9) 0.0121(9) -0.0002(9)
C2 0.0393(13) 0.0280(11) 0.0358(13) 0.0033(10) 0.0105(10) 0.0004(10)
C3 0.0344(12) 0.0307(12) 0.0384(13) 0.0000(10) 0.0107(10) -0.0021(9)
C4 0.0388(13) 0.0287(11) 0.0423(14) -0.0012(10) 0.0119(10) -0.0037(10)
C5 0.0391(12) 0.0272(11) 0.0348(13) -0.0005(9) 0.0141(10) -0.0001(10)
C6 0.0341(12) 0.0299(11) 0.0327(13) -0.0034(9) 0.0099(9) 0.0020(9)
C7 0.0337(12) 0.0302(12) 0.0334(13) -0.0014(10) 0.0085(9) 0.0016(9)
C8 0.0345(12) 0.0299(11) 0.0364(13) -0.0056(10) 0.0136(10) -0.0003(9)
C9 0.0330(12) 0.0403(13) 0.0445(15) -0.0002(11) 0.0093(10) -0.0062(10)
C10 0.0351(13) 0.0437(14) 0.0433(15) 0.0022(11) 0.0046(11) 0.0007(11)
C11 0.0451(13) 0.0271(11) 0.0345(13) -0.0017(10) 0.0139(10) 0.0049(10)
C12 0.0345(13) 0.0356(13) 0.0553(17) 0.0047(12) 0.0052(11) -0.0005(10)
C13 0.0558(17) 0.0614(19) 0.0561(19) 0.0070(15) -0.0051(14) -0.0019(14)
C14 0.0478(17) 0.066(2) 0.095(3) -0.0043(18) 0.0101(17) 0.0174(15)
C15 0.0429(17) 0.074(2) 0.120(3) 0.035(2) -0.0075(18) -0.0169(16)
C16 0.0427(13) 0.0321(12) 0.0416(14) 0.0014(10) 0.0138(10) -0.0036(10)
C17 0.0732(19) 0.0517(16) 0.0429(16) 0.0019(13) 0.0220(14) -0.0120(15)
C18 0.0517(15) 0.0369(14) 0.0610(19) 0.0084(12) 0.0122(13) 0.0021(12)
C19 0.0490(16) 0.0449(15) 0.0642(19) 0.0092(13) 0.0162(13) -0.0093(12)

loop_
_atom_type_symbol
_atom_type_description
_atom_type_scat_dispersion_real
_atom_type_scat_dispersion_imag
_atom_type_scat_source
C C 0.0033 0.0016 'International Tables Vol C Tables 4.2.6.8 and 6.1.1.4'
H H 0.0000 0.0000 'International Tables Vol C Tables 4.2.6.8 and 6.1.1.4'
N N 0.0061 0.0033 'International Tables Vol C Tables 4.2.6.8 and 6.1.1.4'
O O 0.0106 0.0060 'International Tables Vol C Tables 4.2.6.8 and 6.1.1.4'

loop_
_geom_angle_atom_site_label_1
_geom_angle_atom_site_label_2
_geom_angle_atom_site_label_3
_geom_angle
C5 N1 C1 117.0(2)
C10 N2 C6 122.2(2)
C11 N3 N4 108.3(2)
N5 N4 N3 106.2(2)
N4 N5 N6 110.8(2)
C11 N6 N5 105.6(2)
O1 N7 O2 117.5(2)
O3 N7 O1 123.8(2)
O3 N7 O2 118.3(2)
N1 C1 C2 122.8(2)
N1 C1 C6 114.3(2)
C2 C1 C6 123.0(2)
C1 C2 C3 120.2(2)
C2 C3 C4 116.8(2)
C2 C3 C12 120.5(2)
C4 C3 C12 122.7(2)
C5 C4 C3 119.4(2)
N1 C5 C4 123.9(2)
N1 C5 C11 115.4(2)
C4 C5 C11 120.8(2)
N2 C6 C1 115.6(2)
N2 C6 C7 118.6(2)
C7 C6 C1 125.8(2)
C6 C7 C8 121.3(2)
C7 C8 C16 120.2(2)
C9 C8 C7 117.0(2)
C9 C8 C16 122.7(2)
C10 C9 C8 120.1(2)
N2 C10 C9 120.6(2)
N3 C11 C5 124.4(2)
N6 C11 N3 109.0(2)
N6 C11 C5 126.6(2)
C3 C12 C13 108.6(2)
C14 C12 C3 108.3(2)
C14 C12 C13 108.8(2)
C15 C12 C3 112.3(2)
C15 C12 C13 108.6(3)
C15 C12 C14 110.2(3)
C8 C16 C17 108.1(2)
C8 C16 C18 109.6(2)
C8 C16 C19 111.7(2)
C17 C16 C18 109.8(2)
C17 C16 C19 109.3(2)
C18 C16 C19 108.3(2)

loop_
_geom_bond_atom_site_label_1
_geom_bond_atom_site_label_2
_geom_bond_distance
O1 N7 1.222(3)
O2 N7 1.277(3)
O3 N7 1.199(3)
N1 C1 1.345(3)
N1 C5 1.340(3)
N2 C6 1.349(3)
N2 C10 1.334(3)
N3 N4 1.358(3)
N3 C11 1.330(3)
N4 N5 1.298(3)
N5 N6 1.362(3)
N6 C11 1.324(3)
C1 C2 1.388(3)
C1 C6 1.492(3)
C2 C3 1.395(3)
C3 C4 1.395(3)
C3 C12 1.531(3)
C4 C5 1.386(3)
C5 C11 1.472(3)
C6 C7 1.373(3)
C7 C8 1.401(3)
C8 C9 1.394(3)
C8 C16 1.531(3)
C9 C10 1.370(4)
C12 C13 1.545(4)
C12 C14 1.529(4)
C12 C15 1.520(4)
C16 C17 1.534(4)
C16 C18 1.535(4)
C16 C19 1.535(3)
